data_7706370
loop_
_publ_author_name
'Guo, Xusheng'
'Li, Chao'
'Wang, Weibo'
'Hou, Yuanjun'
'Zhang, Baowen'
'Wang, Xuesong'
'Zhou, Qianxiong'

_publ_section_title
;
 Polypyridyl Co complex-based water reduction catalysts: why replace a
 pyridine group with isoquinoline rather than quinoline?
;
_journal_issue 6
_journal_name_full 'Dalton transactions (Cambridge, England : 2003)'
_journal_page_first 2042
_journal_page_last 2049
_journal_paper_doi 10.1039/c9dt04767k
_journal_volume 50
_journal_year 2021
_chemical_formula_moiety 'C22 H20 Cl2 Co N4'
_chemical_formula_sum 'C22 H20 Cl2 Co N4'
_chemical_formula_weight 470.25
_space_group_crystal_system monoclinic
_space_group_IT_number 14
_space_group_name_Hall '-P 2ybc'
_space_group_name_H-M_alt 'P 1 21/c 1'
_atom_sites_solution_hydrogens geom
_audit_creation_date 2020-11-11
_audit_creation_method
;
Olex2 1.3
(compiled 2020.02.04 svn.rd84adfe8 for OlexSys, GUI svn.r6032)
;
_audit_update_record
;
2020-12-29 deposited with the CCDC.	2021-01-07 downloaded from the CCDC.
;
_cell_angle_alpha 90
_cell_angle_beta 93.956(5)
_cell_angle_gamma 90
_cell_formula_units_Z 4
_cell_length_a 10.8073(13)
_cell_length_b 12.9956(15)
_cell_length_c 15.6175(19)
_cell_measurement_reflns_used 4125
_cell_measurement_temperature 273(2)
_cell_measurement_theta_max 27.52
_cell_measurement_theta_min 3.12
_cell_volume 2188.2(5)
_computing_cell_refinement 'SAINT V8.38A (Bruker, 2018)'
_computing_data_reduction 'SAINT V8.38A (Bruker, 2018)'
_computing_molecular_graphics 'Olex2 1.3 (Dolomanov et al., 2009)'
_computing_publication_material 'Olex2 1.3 (Dolomanov et al., 2009)'
_computing_structure_refinement 'XL  (Sheldrick, 2008)'
_diffrn_ambient_temperature 273.15
_diffrn_measured_fraction_theta_full 0.995
_diffrn_measured_fraction_theta_max 0.979
_diffrn_measurement_device_type 'Bruker APEX-II CCD'
_diffrn_measurement_method '\f and \w scans'
_diffrn_radiation_type MoK\a
_diffrn_radiation_wavelength 0.71073
_diffrn_reflns_av_R_equivalents 0.0783
_diffrn_reflns_av_unetI/netI 0.0745
_diffrn_reflns_Laue_measured_fraction_full 0.995
_diffrn_reflns_Laue_measured_fraction_max 0.979
_diffrn_reflns_limit_h_max 13
_diffrn_reflns_limit_h_min -14
_diffrn_reflns_limit_k_max 16
_diffrn_reflns_limit_k_min -16
_diffrn_reflns_limit_l_max 20
_diffrn_reflns_limit_l_min -20
_diffrn_reflns_number 19479
_diffrn_reflns_point_group_measured_fraction_full 0.995
_diffrn_reflns_point_group_measured_fraction_max 0.979
_diffrn_reflns_theta_full 25.242
_diffrn_reflns_theta_max 27.556
_diffrn_reflns_theta_min 2.842
_diffrn_source_current 30.0
_diffrn_source_power 1.5
_diffrn_source_voltage 50.0
_diffrn_standards_number 0
_exptl_absorpt_coefficient_mu 1.044
_exptl_absorpt_correction_T_max 0.7456
_exptl_absorpt_correction_T_min 0.5201
_exptl_absorpt_correction_type none
_exptl_absorpt_process_details
;
SADABS-2016/2 (Bruker,2016/2) was used for absorption correction.
wR2(int) was 0.0979 before and 0.0559 after correction.
The Ratio of minimum to maximum transmission is 0.6976.
The \l/2 correction factor is Not present.
;
_exptl_crystal_colour pink
_exptl_crystal_density_diffrn 1.427
_exptl_crystal_description block
_exptl_crystal_F_000 964
_refine_diff_density_max 0.624
_refine_diff_density_min -0.465
_refine_diff_density_rms 0.073
_refine_ls_extinction_method none
_refine_ls_goodness_of_fit_ref 1.080
_refine_ls_hydrogen_treatment constr
_refine_ls_matrix_type full
_refine_ls_number_parameters 262
_refine_ls_number_reflns 4943
_refine_ls_number_restraints 291
_refine_ls_restrained_S_all 1.065
_refine_ls_R_factor_all 0.1195
_refine_ls_R_factor_gt 0.0716
_refine_ls_shift/su_max 0.000
_refine_ls_shift/su_mean 0.000
_refine_ls_structure_factor_coef Fsqd
_refine_ls_weighting_details 'w=1/[\s^2^(Fo^2^)+(0.0386P)^2^+2.5934P] where P=(Fo^2^+2Fc^2^)/3'
_refine_ls_weighting_scheme calc
_refine_ls_wR_factor_gt 0.1200
_refine_ls_wR_factor_ref 0.1349
_reflns_Friedel_coverage 0.000
_reflns_number_gt 3186
_reflns_number_total 4943
_reflns_threshold_expression 'I > 2\s(I)'
_cod_data_source_file c9dt04767k2.cif
_cod_data_source_block 20201110_pink_0m_a
_cod_depositor_comments 'Adding full bibliography for 7706369--7706370.cif.'
_cod_database_code 7706370
_shelx_shelxl_version_number 2014/7
_shelx_space_group_comment
;
The symmetry employed for this shelxl refinement is uniquely defined
by the following loop, which should always be used as a source of
symmetry information in preference to the above space-group names.
They are only intended as comments.
;
_olex2_refinement_description
;
1. Fixed Uiso
 At 1.2 times of:
  All C(H) groups, All C(H,H) groups
2. Rigid body (RIGU) restrains
 All non-hydrogen atoms
 with sigma for 1-2 distances of 0.004 and sigma for 1-3 distances of 0.004
3.a Secondary CH2 refined with riding coordinates:
 C7(H7A,H7B), C6(H6A,H6B), C13(H13A,H13B)
3.b Aromatic/amide H refined with riding coordinates:
 C1(H1), C2(H2), C4(H4), C3(H3), C9(H9), C10(H10), C11(H11), C12(H12),
 C16(H16), C17(H17), C18(H18), C19(H19), C21(H21), C22(H22)
;
_olex2_submission_special_instructions 'No special instructions were received'

loop_
_space_group_symop_operation_xyz
'x, y, z'
'-x, y+1/2, -z+1/2'
'-x, -y, -z'
'x, -y-1/2, z-1/2'

loop_
_atom_site_label
_atom_site_type_symbol
_atom_site_fract_x
_atom_site_fract_y
_atom_site_fract_z
_atom_site_U_iso_or_equiv
_atom_site_adp_type
_atom_site_occupancy
_atom_site_site_symmetry_order
_atom_site_calc_flag
_atom_site_refinement_flags_posn
_atom_site_refinement_flags_adp
_atom_site_refinement_flags_occupancy
_atom_site_disorder_assembly
_atom_site_disorder_group
Co1 Co 0.81014(5) 0.23249(4) 0.49902(3) 0.03702(17) Uani 1 1 d . U . . .
C1 C 0.6714(5) 0.3869(4) 0.6133(3) 0.0606(13) Uani 1 1 d . U . . .
H1 H 0.6476 0.3286 0.6425 0.073 Uiso 1 1 calc R U . . .
N1 N 0.7406(3) 0.3755(3) 0.5460(2) 0.0453(9) Uani 1 1 d . U . . .
Cl1 Cl 1.02117(11) 0.27961(10) 0.55077(7) 0.0556(3) Uani 1 1 d . U . . .
Cl2 Cl 0.76855(11) 0.12064(9) 0.61239(7) 0.0515(3) Uani 1 1 d . U . . .
C2 C 0.6344(6) 0.4814(5) 0.6406(4) 0.093(2) Uani 1 1 d . U . . .
H2 H 0.5870 0.4874 0.6878 0.111 Uiso 1 1 calc R U . . .
N2 N 0.8181(3) 0.3382(2) 0.3891(2) 0.0365(8) Uani 1 1 d . U . . .
N4 N 0.8807(3) 0.1328(3) 0.4059(2) 0.0409(8) Uani 1 1 d . U . . .
C4 C 0.7371(6) 0.5556(4) 0.5262(4) 0.0832(19) Uani 1 1 d . U . . .
H4 H 0.7596 0.6129 0.4951 0.100 Uiso 1 1 calc R U . . .
N3 N 0.6318(3) 0.2042(3) 0.4280(2) 0.0451(9) Uani 1 1 d . U . . .
C3 C 0.6687(7) 0.5665(5) 0.5969(5) 0.109(3) Uani 1 1 d . U . . .
H3 H 0.6459 0.6316 0.6148 0.131 Uiso 1 1 calc R U . . .
C8 C 0.9101(4) 0.1804(3) 0.3336(3) 0.0407(10) Uani 1 1 d . U . . .
C7 C 0.9180(4) 0.2963(3) 0.3386(3) 0.0429(10) Uani 1 1 d . U . . .
H7A H 0.9981 0.3162 0.3653 0.052 Uiso 1 1 calc R U . . .
H7B H 0.9105 0.3249 0.2811 0.052 Uiso 1 1 calc R U . . .
C6 C 0.8497(4) 0.4399(3) 0.4274(3) 0.0432(10) Uani 1 1 d . U . . .
H6A H 0.8343 0.4935 0.3847 0.052 Uiso 1 1 calc R U . . .
H6B H 0.9370 0.4416 0.4467 0.052 Uiso 1 1 calc R U . . .
C5 C 0.7713(4) 0.4584(3) 0.5025(3) 0.0460(11) Uani 1 1 d . U . . .
C9 C 0.9358(5) 0.1275(4) 0.2604(3) 0.0583(13) Uani 1 1 d . U . . .
H9 H 0.9521 0.1622 0.2103 0.070 Uiso 1 1 calc R U . . .
C10 C 0.9365(6) 0.0219(4) 0.2638(4) 0.0762(17) Uani 1 1 d . U . . .
H10 H 0.9541 -0.0158 0.2155 0.091 Uiso 1 1 calc R U . . .
C11 C 0.9116(5) -0.0280(4) 0.3372(4) 0.0690(15) Uani 1 1 d . U . . .
H11 H 0.9139 -0.0994 0.3401 0.083 Uiso 1 1 calc R U . . .
C12 C 0.8832(4) 0.0294(3) 0.4068(3) 0.0532(12) Uani 1 1 d . U . . .
H12 H 0.8648 -0.0046 0.4567 0.064 Uiso 1 1 calc R U . . .
C13 C 0.6984(4) 0.3417(3) 0.3374(3) 0.0443(10) Uani 1 1 d . U . . .
H13A H 0.7145 0.3379 0.2772 0.053 Uiso 1 1 calc R U . . .
H13B H 0.6592 0.4075 0.3469 0.053 Uiso 1 1 calc R U . . .
C14 C 0.6092(4) 0.2572(3) 0.3569(3) 0.0398(9) Uani 1 1 d . U . . .
C15 C 0.5006(4) 0.2396(3) 0.3004(3) 0.0456(10) Uani 1 1 d . U . . .
C16 C 0.4745(5) 0.2971(4) 0.2242(3) 0.0572(12) Uani 1 1 d . U . . .
H16 H 0.5301 0.3463 0.2070 0.069 Uiso 1 1 calc R U . . .
C17 C 0.3644(5) 0.2784(5) 0.1759(4) 0.0746(15) Uani 1 1 d . U . . .
H17 H 0.3460 0.3153 0.1256 0.090 Uiso 1 1 calc R U . . .
C18 C 0.2811(6) 0.2049(5) 0.2018(4) 0.0855(18) Uani 1 1 d . U . . .
H18 H 0.2070 0.1945 0.1690 0.103 Uiso 1 1 calc R U . . .
C19 C 0.3054(5) 0.1491(5) 0.2727(4) 0.0832(18) Uani 1 1 d . U . . .
H19 H 0.2488 0.0997 0.2881 0.100 Uiso 1 1 calc R U . . .
C20 C 0.4160(5) 0.1644(4) 0.3245(4) 0.0592(13) Uani 1 1 d . U . . .
C21 C 0.4438(5) 0.1103(4) 0.4013(4) 0.0799(18) Uani 1 1 d . U . . .
H21 H 0.3902 0.0597 0.4187 0.096 Uiso 1 1 calc R U . . .
C22 C 0.5484(5) 0.1321(4) 0.4494(4) 0.0711(16) Uani 1 1 d . U . . .
H22 H 0.5647 0.0957 0.5002 0.085 Uiso 1 1 calc R U . . .

loop_
_atom_site_aniso_label
_atom_site_aniso_U_11
_atom_site_aniso_U_22
_atom_site_aniso_U_33
_atom_site_aniso_U_23
_atom_site_aniso_U_13
_atom_site_aniso_U_12
Co1 0.0472(3) 0.0410(3) 0.0221(3) 0.0016(2) -0.0034(2) -0.0084(3)
C1 0.069(3) 0.066(3) 0.050(3) -0.006(2) 0.023(3) -0.009(2)
N1 0.051(2) 0.049(2) 0.0365(19) -0.0034(15) 0.0074(17) -0.0106(17)
Cl1 0.0519(7) 0.0732(8) 0.0396(6) 0.0028(6) -0.0118(5) -0.0158(6)
Cl2 0.0635(7) 0.0604(7) 0.0299(6) 0.0118(5) -0.0016(5) -0.0124(6)
C2 0.112(5) 0.078(4) 0.095(5) -0.019(3) 0.060(4) 0.000(3)
N2 0.0445(19) 0.0363(17) 0.0283(17) 0.0004(13) 0.0008(15) -0.0057(14)
N4 0.050(2) 0.0415(18) 0.0303(18) 0.0015(14) -0.0039(16) -0.0007(15)
C4 0.107(5) 0.047(3) 0.101(5) -0.010(3) 0.049(4) -0.002(3)
N3 0.051(2) 0.0428(19) 0.040(2) 0.0080(15) -0.0104(16) -0.0089(16)
C3 0.141(6) 0.065(4) 0.131(6) -0.016(3) 0.077(5) 0.011(4)
C8 0.042(2) 0.046(2) 0.034(2) -0.0007(17) 0.0004(18) 0.0015(18)
C7 0.051(3) 0.048(2) 0.029(2) 0.0038(17) 0.0027(19) -0.0062(19)
C6 0.055(3) 0.037(2) 0.038(2) 0.0016(17) 0.007(2) -0.0094(19)
C5 0.048(3) 0.045(2) 0.046(2) -0.0049(19) 0.006(2) -0.0066(19)
C9 0.075(4) 0.060(3) 0.041(3) -0.005(2) 0.010(2) 0.011(2)
C10 0.103(5) 0.059(3) 0.069(3) -0.016(2) 0.023(3) 0.021(3)
C11 0.087(4) 0.044(3) 0.077(3) -0.006(2) 0.010(3) 0.014(3)
C12 0.060(3) 0.046(2) 0.053(3) 0.004(2) 0.000(2) 0.001(2)
C13 0.047(2) 0.052(2) 0.033(2) 0.0062(19) -0.0061(18) 0.0003(19)
C14 0.044(2) 0.042(2) 0.033(2) -0.0064(17) -0.0013(17) -0.0002(18)
C15 0.048(2) 0.048(2) 0.038(2) -0.0112(18) -0.0108(18) 0.0084(19)
C16 0.059(3) 0.070(3) 0.041(2) -0.009(2) -0.008(2) 0.015(2)
C17 0.068(3) 0.100(4) 0.051(3) -0.005(3) -0.024(3) 0.019(3)
C18 0.069(4) 0.100(4) 0.082(4) -0.013(3) -0.038(3) 0.000(3)
C19 0.068(3) 0.081(4) 0.094(4) -0.003(3) -0.039(3) -0.012(3)
C20 0.053(3) 0.050(3) 0.070(3) -0.007(2) -0.021(2) -0.006(2)
C21 0.065(3) 0.071(4) 0.098(4) 0.028(3) -0.029(3) -0.029(3)
C22 0.067(3) 0.065(3) 0.078(4) 0.033(3) -0.023(3) -0.027(3)

loop_
_atom_type_symbol
_atom_type_description
_atom_type_scat_dispersion_real
_atom_type_scat_dispersion_imag
_atom_type_scat_source
C C 0.0033 0.0016 'International Tables Vol C Tables 4.2.6.8 and 6.1.1.4'
H H 0.0000 0.0000 'International Tables Vol C Tables 4.2.6.8 and 6.1.1.4'
Cl Cl 0.1484 0.1585 'International Tables Vol C Tables 4.2.6.8 and 6.1.1.4'
Co Co 0.3494 0.9721 'International Tables Vol C Tables 4.2.6.8 and 6.1.1.4'
N N 0.0061 0.0033 'International Tables Vol C Tables 4.2.6.8 and 6.1.1.4'

loop_
_geom_angle_atom_site_label_1
_geom_angle_atom_site_label_2
_geom_angle_atom_site_label_3
_geom_angle
_geom_angle_site_symmetry_1
_geom_angle_site_symmetry_3
_geom_angle_publ_flag
N1 Co1 Cl1 90.61(10) . . ?
N1 Co1 Cl2 100.81(10) . . ?
N1 Co1 N2 76.14(13) . . ?
N1 Co1 N3 90.11(14) . . ?
Cl2 Co1 Cl1 97.35(4) . . ?
N2 Co1 Cl1 90.91(9) . . ?
N2 Co1 Cl2 171.25(10) . . ?
N4 Co1 N1 155.30(13) . . ?
N4 Co1 Cl1 90.48(10) . . ?
N4 Co1 Cl2 103.52(10) . . ?
N4 Co1 N2 79.16(12) . . ?
N4 Co1 N3 84.02(13) . . ?
N3 Co1 Cl1 168.26(10) . . ?
N3 Co1 Cl2 94.02(10) . . ?
N3 Co1 N2 77.89(12) . . ?
N1 C1 H1 118.8 . . ?
N1 C1 C2 122.3(5) . . ?
C2 C1 H1 118.8 . . ?
C1 N1 Co1 126.1(3) . . ?
C5 N1 Co1 114.9(3) . . ?
C5 N1 C1 118.9(4) . . ?
C1 C2 H2 120.8 . . ?
C3 C2 C1 118.4(5) . . ?
C3 C2 H2 120.8 . . ?
C7 N2 Co1 104.7(2) . . ?
C6 N2 Co1 105.2(2) . . ?
C6 N2 C7 112.7(3) . . ?
C13 N2 Co1 111.4(2) . . ?
C13 N2 C7 111.3(3) . . ?
C13 N2 C6 111.2(3) . . ?
C8 N4 Co1 114.2(3) . . ?
C12 N4 Co1 127.5(3) . . ?
C12 N4 C8 117.6(4) . . ?
C3 C4 H4 120.7 . . ?
C5 C4 H4 120.7 . . ?
C5 C4 C3 118.6(5) . . ?
C14 N3 Co1 116.5(3) . . ?
C14 N3 C22 118.8(4) . . ?
C22 N3 Co1 124.6(3) . . ?
C2 C3 C4 119.8(6) . . ?
C2 C3 H3 120.1 . . ?
C4 C3 H3 120.1 . . ?
N4 C8 C7 115.6(4) . . ?
N4 C8 C9 122.7(4) . . ?
C9 C8 C7 121.7(4) . . ?
N2 C7 C8 110.7(3) . . ?
N2 C7 H7A 109.5 . . ?
N2 C7 H7B 109.5 . . ?
C8 C7 H7A 109.5 . . ?
C8 C7 H7B 109.5 . . ?
H7A C7 H7B 108.1 . . ?
N2 C6 H6A 109.8 . . ?
N2 C6 H6B 109.8 . . ?
N2 C6 C5 109.2(3) . . ?
H6A C6 H6B 108.3 . . ?
C5 C6 H6A 109.8 . . ?
C5 C6 H6B 109.8 . . ?
N1 C5 C4 121.8(4) . . ?
N1 C5 C6 116.1(4) . . ?
C4 C5 C6 122.0(4) . . ?
C8 C9 H9 121.1 . . ?
C10 C9 C8 117.8(5) . . ?
C10 C9 H9 121.1 . . ?
C9 C10 H10 119.7 . . ?
C11 C10 C9 120.5(5) . . ?
C11 C10 H10 119.7 . . ?
C10 C11 H11 120.7 . . ?
C10 C11 C12 118.5(5) . . ?
C12 C11 H11 120.7 . . ?
N4 C12 C11 122.8(5) . . ?
N4 C12 H12 118.6 . . ?
C11 C12 H12 118.6 . . ?
N2 C13 H13A 108.6 . . ?
N2 C13 H13B 108.6 . . ?
N2 C13 C14 114.6(3) . . ?
H13A C13 H13B 107.6 . . ?
C14 C13 H13A 108.6 . . ?
C14 C13 H13B 108.6 . . ?
N3 C14 C13 117.9(4) . . ?
N3 C14 C15 122.1(4) . . ?
C15 C14 C13 119.9(4) . . ?
C16 C15 C14 122.6(4) . . ?
C20 C15 C14 117.7(4) . . ?
C20 C15 C16 119.7(4) . . ?
C15 C16 H16 120.7 . . ?
C17 C16 C15 118.6(5) . . ?
C17 C16 H16 120.7 . . ?
C16 C17 H17 119.7 . . ?
C16 C17 C18 120.7(5) . . ?
C18 C17 H17 119.7 . . ?
C17 C18 H18 119.3 . . ?
C19 C18 C17 121.3(6) . . ?
C19 C18 H18 119.3 . . ?
C18 C19 H19 119.7 . . ?
C18 C19 C20 120.6(6) . . ?
C20 C19 H19 119.7 . . ?
C15 C20 C19 119.0(5) . . ?
C21 C20 C15 118.1(4) . . ?
C21 C20 C19 122.8(5) . . ?
C20 C21 H21 120.2 . . ?
C22 C21 C20 119.6(5) . . ?
C22 C21 H21 120.2 . . ?
N3 C22 H22 118.1 . . ?
C21 C22 N3 123.7(5) . . ?
C21 C22 H22 118.1 . . ?

loop_
_geom_bond_atom_site_label_1
_geom_bond_atom_site_label_2
_geom_bond_distance
_geom_bond_site_symmetry_2
_geom_bond_publ_flag
Co1 N1 2.152(4) . ?
Co1 Cl1 2.4445(13) . ?
Co1 Cl2 2.3579(11) . ?
Co1 N2 2.206(3) . ?
Co1 N4 2.128(3) . ?
Co1 N3 2.188(4) . ?
C1 H1 0.9300 . ?
C1 N1 1.340(5) . ?
C1 C2 1.368(7) . ?
N1 C5 1.327(5) . ?
C2 H2 0.9300 . ?
C2 C3 1.364(8) . ?
N2 C7 1.484(5) . ?
N2 C6 1.481(5) . ?
N2 C13 1.477(5) . ?
N4 C8 1.344(5) . ?
N4 C12 1.344(5) . ?
C4 H4 0.9300 . ?
C4 C3 1.378(8) . ?
C4 C5 1.375(6) . ?
N3 C14 1.315(5) . ?
N3 C22 1.357(5) . ?
C3 H3 0.9300 . ?
C8 C7 1.510(6) . ?
C8 C9 1.379(6) . ?
C7 H7A 0.9700 . ?
C7 H7B 0.9700 . ?
C6 H6A 0.9700 . ?
C6 H6B 0.9700 . ?
C6 C5 1.513(6) . ?
C9 H9 0.9300 . ?
C9 C10 1.373(7) . ?
C10 H10 0.9300 . ?
C10 C11 1.360(7) . ?
C11 H11 0.9300 . ?
C11 C12 1.370(7) . ?
C12 H12 0.9300 . ?
C13 H13A 0.9700 . ?
C13 H13B 0.9700 . ?
C13 C14 1.507(6) . ?
C14 C15 1.437(6) . ?
C15 C16 1.416(6) . ?
C15 C20 1.407(6) . ?
C16 H16 0.9300 . ?
C16 C17 1.386(7) . ?
C17 H17 0.9300 . ?
C17 C18 1.391(8) . ?
C18 H18 0.9300 . ?
C18 C19 1.334(8) . ?
C19 H19 0.9300 . ?
C19 C20 1.411(7) . ?
C20 C21 1.405(7) . ?
C21 H21 0.9300 . ?
C21 C22 1.344(7) . ?
C22 H22 0.9300 . ?

loop_
_geom_torsion_atom_site_label_1
_geom_torsion_atom_site_label_2
_geom_torsion_atom_site_label_3
_geom_torsion_atom_site_label_4
_geom_torsion
_geom_torsion_site_symmetry_1
_geom_torsion_site_symmetry_2
_geom_torsion_site_symmetry_3
_geom_torsion_site_symmetry_4
_geom_torsion_publ_flag
Co1 N1 C5 C4 -178.0(4) . . . . ?
Co1 N1 C5 C6 0.0(5) . . . . ?
Co1 N2 C7 C8 41.7(4) . . . . ?
Co1 N2 C6 C5 -45.0(4) . . . . ?
Co1 N2 C13 C14 -13.6(4) . . . . ?
Co1 N4 C8 C7 14.1(5) . . . . ?
Co1 N4 C8 C9 -168.1(4) . . . . ?
Co1 N4 C12 C11 168.9(4) . . . . ?
Co1 N3 C14 C13 -8.2(5) . . . . ?
Co1 N3 C14 C15 174.5(3) . . . . ?
Co1 N3 C22 C21 -174.6(5) . . . . ?
C1 N1 C5 C4 1.9(7) . . . . ?
C1 N1 C5 C6 179.9(4) . . . . ?
C1 C2 C3 C4 1.1(12) . . . . ?
N1 C1 C2 C3 0.6(10) . . . . ?
C2 C1 N1 Co1 177.8(5) . . . . ?
C2 C1 N1 C5 -2.1(8) . . . . ?
N2 C6 C5 N1 31.7(5) . . . . ?
N2 C6 C5 C4 -150.3(5) . . . . ?
N2 C13 C14 N3 14.9(5) . . . . ?
N2 C13 C14 C15 -167.7(4) . . . . ?
N4 C8 C7 N2 -39.4(5) . . . . ?
N4 C8 C9 C10 -3.0(7) . . . . ?
N3 C14 C15 C16 179.2(4) . . . . ?
N3 C14 C15 C20 1.5(6) . . . . ?
C3 C4 C5 N1 -0.2(9) . . . . ?
C3 C4 C5 C6 -178.1(6) . . . . ?
C8 N4 C12 C11 -1.4(7) . . . . ?
C8 C9 C10 C11 0.5(9) . . . . ?
C7 N2 C6 C5 -158.4(3) . . . . ?
C7 N2 C13 C14 102.8(4) . . . . ?
C7 C8 C9 C10 174.6(5) . . . . ?
C6 N2 C7 C8 155.4(3) . . . . ?
C6 N2 C13 C14 -130.6(4) . . . . ?
C5 C4 C3 C2 -1.3(12) . . . . ?
C9 C8 C7 N2 142.8(4) . . . . ?
C9 C10 C11 C12 1.5(9) . . . . ?
C10 C11 C12 N4 -1.1(8) . . . . ?
C12 N4 C8 C7 -174.3(4) . . . . ?
C12 N4 C8 C9 3.5(6) . . . . ?
C13 N2 C7 C8 -78.8(4) . . . . ?
C13 N2 C6 C5 75.7(4) . . . . ?
C13 C14 C15 C16 1.9(6) . . . . ?
C13 C14 C15 C20 -175.8(4) . . . . ?
C14 N3 C22 C21 0.9(8) . . . . ?
C14 C15 C16 C17 -176.7(4) . . . . ?
C14 C15 C20 C19 176.7(5) . . . . ?
C14 C15 C20 C21 -1.0(7) . . . . ?
C15 C16 C17 C18 0.2(8) . . . . ?
C15 C20 C21 C22 0.6(9) . . . . ?
C16 C15 C20 C19 -1.0(7) . . . . ?
C16 C15 C20 C21 -178.8(5) . . . . ?
C16 C17 C18 C19 -1.2(10) . . . . ?
C17 C18 C19 C20 1.1(10) . . . . ?
C18 C19 C20 C15 0.1(9) . . . . ?
C18 C19 C20 C21 177.7(6) . . . . ?
C19 C20 C21 C22 -177.0(6) . . . . ?
C20 C15 C16 C17 0.9(7) . . . . ?
C20 C21 C22 N3 -0.5(10) . . . . ?
C22 N3 C14 C13 175.9(4) . . . . ?
C22 N3 C14 C15 -1.4(6) . . . . ?
